data_7063158
loop_
_publ_author_name
'Podjed, Nina'
'Ko\<smrlj, Janez'
'Modec, Barbara'

_publ_section_title
;
 Piperidine and piperazine analogs in action: zinc(ii)-mediated formation
 of amidines
;
_journal_issue 19
_journal_name_full 'New Journal of Chemistry'
_journal_page_first 8844
_journal_page_last 8859
_journal_paper_doi 10.1039/D4NJ00235K
_journal_volume 48
_journal_year 2024
_chemical_formula_moiety 'C32 H36 N6 O6 Zn, 2(C2 H3 N)'
_chemical_formula_sum 'C36 H42 N8 O6 Zn'
_chemical_formula_weight 748.14
_space_group_crystal_system triclinic
_space_group_IT_number 2
_space_group_name_Hall '-P 1'
_space_group_name_H-M_alt 'P -1'
_atom_sites_solution_hydrogens mixed
_atom_sites_solution_primary dual
_audit_creation_date 2024-04-03
_audit_creation_method
;
Olex2 1.5
(compiled 2023.08.24 svn.re1ec1418 for OlexSys, GUI svn.r6817)
;
_audit_update_record
;
2024-04-04 deposited with the CCDC.	2024-04-16 downloaded from the CCDC.
;
_cell_angle_alpha 108.531(5)
_cell_angle_beta 108.117(5)
_cell_angle_gamma 96.396(5)
_cell_formula_units_Z 1
_cell_length_a 8.5710(5)
_cell_length_b 10.9044(7)
_cell_length_c 10.9382(6)
_cell_measurement_reflns_used 3666
_cell_measurement_temperature 150.00(10)
_cell_measurement_theta_max 29.9060
_cell_measurement_theta_min 2.8550
_cell_volume 895.82(11)
_computing_cell_refinement 'CrysAlisPro 1.171.40.68a (Rigaku OD, 2019)'
_computing_data_collection 'CrysAlisPro 1.171.40.68a (Rigaku OD, 2019)'
_computing_data_reduction 'CrysAlisPro 1.171.40.68a (Rigaku OD, 2019)'
_computing_molecular_graphics 'Olex2 1.5 (Dolomanov et al., 2009)'
_computing_publication_material 'Olex2 1.5 (Dolomanov et al., 2009)'
_computing_structure_refinement 'SHELXL 2018/3 (Sheldrick, 2015)'
_computing_structure_solution 'SHELXT 2018/2 (Sheldrick, 2018)'
_diffrn_ambient_environment N~2~
_diffrn_ambient_temperature 150.00(10)
_diffrn_detector 'CCD plate'
_diffrn_detector_area_resol_mean 10.4933
_diffrn_detector_type Atlas
_diffrn_measured_fraction_theta_full 0.999
_diffrn_measured_fraction_theta_max 0.869
_diffrn_measurement_details
;
List of Runs (angles in degrees, time in seconds):

  # Type    Start    End  Width  t~exp~   \w     \q     \k     \f   Frames
#--------------------------------------------------------------------------
  1  \w    -25.00  31.00   1.00   13.00    --   14.05 -77.00  90.00   56
  2  \w    -40.00  56.00   1.00   13.00    --  -14.36  57.00   0.00   96
  3  \w    -38.00  16.00   1.00   13.00    --  -14.36 -77.00  90.00   54
  4  \w    -36.00 -10.00   1.00   13.00    --  -14.36  77.00   0.00   26
  5  \w    -82.00  12.00   1.00   13.00    --  -14.36 -57.00-150.00   94
;
_diffrn_measurement_device 'four-circle diffractometer'
_diffrn_measurement_device_type 'SuperNova, Dual, Cu at home/near, Atlas'
_diffrn_measurement_method '\w scans'
_diffrn_orient_matrix_type 'CrysAlisPro convention (1999,Acta A55,543-557)'
_diffrn_orient_matrix_UB_11 0.0184298000
_diffrn_orient_matrix_UB_12 -0.0373204000
_diffrn_orient_matrix_UB_13 0.0431269000
_diffrn_orient_matrix_UB_21 0.0870324000
_diffrn_orient_matrix_UB_22 0.0308422000
_diffrn_orient_matrix_UB_23 0.0250076000
_diffrn_orient_matrix_UB_31 -0.0101858000
_diffrn_orient_matrix_UB_32 0.0513161000
_diffrn_orient_matrix_UB_33 0.0540642000
_diffrn_radiation_monochromator mirror
_diffrn_radiation_probe x-ray
_diffrn_radiation_type MoK\a
_diffrn_radiation_wavelength 0.71073
_diffrn_reflns_av_R_equivalents 0.0383
_diffrn_reflns_av_unetI/netI 0.0582
_diffrn_reflns_Laue_measured_fraction_full 0.999
_diffrn_reflns_Laue_measured_fraction_max 0.869
_diffrn_reflns_limit_h_max 11
_diffrn_reflns_limit_h_min -9
_diffrn_reflns_limit_k_max 12
_diffrn_reflns_limit_k_min -15
_diffrn_reflns_limit_l_max 14
_diffrn_reflns_limit_l_min -13
_diffrn_reflns_number 8006
_diffrn_reflns_point_group_measured_fraction_full 0.999
_diffrn_reflns_point_group_measured_fraction_max 0.869
_diffrn_reflns_theta_full 25.242
_diffrn_reflns_theta_max 30.112
_diffrn_reflns_theta_min 2.571
_diffrn_source 'micro-focus sealed X-ray tube'
_diffrn_source_type 'SuperNova (Mo) X-ray Source'
_exptl_absorpt_coefficient_mu 0.743
_exptl_absorpt_correction_T_max 1.00000
_exptl_absorpt_correction_T_min 0.85569
_exptl_absorpt_correction_type multi-scan
_exptl_absorpt_process_details
;
CrysAlisPro 1.171.40.68a (Rigaku Oxford Diffraction, 2019)
Empirical absorption correction using spherical harmonics,
 implemented in SCALE3 ABSPACK scaling algorithm.
;
_exptl_crystal_colour colourless
_exptl_crystal_density_diffrn 1.387
_exptl_crystal_description plate
_exptl_crystal_F_000 392
_exptl_crystal_size_max 0.25
_exptl_crystal_size_mid 0.1
_exptl_crystal_size_min 0.05
_refine_diff_density_max 0.368
_refine_diff_density_min -0.628
_refine_diff_density_rms 0.068
_refine_ls_extinction_coef 0.0072(10)
_refine_ls_extinction_expression Fc^*^=kFc[1+0.001xFc^2^\l^3^/sin(2\q)]^-1/4^
_refine_ls_extinction_method 'SHELXL-2018/3 (Sheldrick 2018)'
_refine_ls_goodness_of_fit_ref 1.059
_refine_ls_hydrogen_treatment mixed
_refine_ls_matrix_type full
_refine_ls_number_parameters 246
_refine_ls_number_reflns 4590
_refine_ls_number_restraints 0
_refine_ls_restrained_S_all 1.059
_refine_ls_R_factor_all 0.0479
_refine_ls_R_factor_gt 0.0397
_refine_ls_shift/su_max 0.000
_refine_ls_shift/su_mean 0.000
_refine_ls_structure_factor_coef Fsqd
_refine_ls_weighting_details 'w=1/[\s^2^(Fo^2^)+(0.0173P)^2^+0.4692P] where P=(Fo^2^+2Fc^2^)/3'
_refine_ls_weighting_scheme calc
_refine_ls_wR_factor_gt 0.0796
_refine_ls_wR_factor_ref 0.0849
_reflns_Friedel_coverage 0.000
_reflns_number_gt 4099
_reflns_number_total 4590
_reflns_threshold_expression 'I > 2\s(I)'
_cod_data_source_file d4nj00235k2.cif
_cod_data_source_block 6
_cod_depositor_comments 'Adding full bibliography for 7063150--7063171.cif.'
_cod_original_cell_volume 895.82(10)
_cod_database_code 7063158
_shelx_shelxl_version_number 2018/3
_shelx_space_group_comment
;
The symmetry employed for this shelxl refinement is uniquely defined
by the following loop, which should always be used as a source of
symmetry information in preference to the above space-group names.
They are only intended as comments.
;
_shelx_estimated_absorpt_t_max 0.964
_shelx_estimated_absorpt_t_min 0.836
_reflns_odcompleteness_completeness 99.73
_reflns_odcompleteness_iscentric 1
_reflns_odcompleteness_theta 27.50
_olex2_refinement_description
;
1. Fixed Uiso
 At 1.2 times of:
  All C(H) groups, All C(H,H) groups
 At 1.5 times of:
  All C(H,H,H) groups
2.a Ternary CH refined with riding coordinates:
 C23(H23)
2.b Secondary CH2 refined with riding coordinates:
 C21(H21A,H21B), C22(H22C,H22D), C24(H24A,H24B), C25(H25A,H25B)
2.c Aromatic/amide H refined with riding coordinates:
 C11(H11), C12(H12), C13(H13), C14(H14), C16(H16), C17(H17)
2.d Idealised Me refined as rotating group:
 C32(H32A,H32B,H32C)
;
_oxdiff_exptl_absorpt_empirical_details
;
Empirical correction (ABSPACK) includes:
- Absorption correction using spherical harmonics
- Frame scaling
;
_oxdiff_exptl_absorpt_empirical_full_max 1.183
_oxdiff_exptl_absorpt_empirical_full_min 0.779

loop_
_space_group_symop_operation_xyz
'x, y, z'
'-x, -y, -z'

loop_
_atom_site_label
_atom_site_type_symbol
_atom_site_fract_x
_atom_site_fract_y
_atom_site_fract_z
_atom_site_U_iso_or_equiv
_atom_site_adp_type
_atom_site_occupancy
_atom_site_site_symmetry_order
_atom_site_calc_flag
_atom_site_refinement_flags_posn
_atom_site_refinement_flags_adp
_atom_site_refinement_flags_occupancy
_atom_site_disorder_assembly
_atom_site_disorder_group
Zn1 Zn 1.000000 0.500000 0.500000 0.01200(9) Uani 1 2 d S . P . .
O1 O 1.07086(16) 0.43030(11) 0.33456(12) 0.0141(3) Uani 1 1 d . . . . .
O2 O 0.23169(18) 0.00165(13) 0.05262(17) 0.0317(4) Uani 1 1 d . . . . .
O11 O 1.04990(19) 0.43981(13) 0.12991(13) 0.0217(3) Uani 1 1 d . . . . .
N1 N 0.93671(18) 0.64441(13) 0.39555(14) 0.0123(3) Uani 1 1 d . . . . .
N2 N 0.7419(2) 0.37036(14) 0.38344(15) 0.0151(3) Uani 1 1 d . . . . .
H2 H 0.731(3) 0.344(2) 0.446(3) 0.040(7) Uiso 1 1 d . . . . .
N22 N 0.1058(2) 0.17309(17) 0.08504(17) 0.0193(3) Uani 1 1 d . . . . .
H22A H 0.112(3) 0.253(3) 0.111(2) 0.036(7) Uiso 1 1 d . . . . .
H22B H 0.012(3) 0.119(2) 0.047(2) 0.037(7) Uiso 1 1 d . . . . .
C10 C 0.8730(2) 0.75575(16) 0.42927(17) 0.0140(3) Uani 1 1 d . . . . .
C11 C 0.8502(2) 0.80319(17) 0.55769(18) 0.0170(4) Uani 1 1 d . . . . .
H11 H 0.875557 0.758040 0.617938 0.020 Uiso 1 1 calc R U . . .
C12 C 0.7906(3) 0.91563(18) 0.5927(2) 0.0213(4) Uani 1 1 d . . . . .
H12 H 0.776890 0.946682 0.677401 0.026 Uiso 1 1 calc R U . . .
C13 C 0.7497(3) 0.98551(19) 0.5025(2) 0.0252(4) Uani 1 1 d . . . . .
H13 H 0.708963 1.061559 0.527914 0.030 Uiso 1 1 calc R U . . .
C14 C 0.7699(3) 0.94117(19) 0.3781(2) 0.0236(4) Uani 1 1 d . . . . .
H14 H 0.742595 0.987137 0.318816 0.028 Uiso 1 1 calc R U . . .
C15 C 0.8323(2) 0.82579(17) 0.33864(18) 0.0175(4) Uani 1 1 d . . . . .
C16 C 0.8572(3) 0.77719(19) 0.21134(19) 0.0220(4) Uani 1 1 d . . . . .
H16 H 0.831421 0.821022 0.149864 0.026 Uiso 1 1 calc R U . . .
C17 C 0.9187(3) 0.66655(18) 0.17908(18) 0.0191(4) Uani 1 1 d . . . . .
H17 H 0.934327 0.633237 0.095333 0.023 Uiso 1 1 calc R U . . .
C18 C 0.9583(2) 0.60325(16) 0.27517(17) 0.0140(3) Uani 1 1 d . . . . .
C19 C 1.0322(2) 0.48160(17) 0.24325(17) 0.0141(3) Uani 1 1 d . . . . .
C21 C 0.6058(2) 0.43644(18) 0.3426(2) 0.0247(4) Uani 1 1 d . . . . .
H21A H 0.620904 0.470544 0.274207 0.030 Uiso 1 1 calc R U . . .
H21B H 0.614092 0.511665 0.422996 0.030 Uiso 1 1 calc R U . . .
C22 C 0.4293(3) 0.34520(19) 0.2823(2) 0.0266(5) Uani 1 1 d . . . . .
H22C H 0.345604 0.393006 0.252113 0.032 Uiso 1 1 calc R U . . .
H22D H 0.407953 0.318893 0.353475 0.032 Uiso 1 1 calc R U . . .
C23 C 0.4130(2) 0.22105(17) 0.15938(17) 0.0155(4) Uani 1 1 d . . . . .
H23 H 0.428818 0.250636 0.087392 0.019 Uiso 1 1 calc R U . . .
C24 C 0.5541(3) 0.15363(19) 0.2037(2) 0.0285(5) Uani 1 1 d . . . . .
H24A H 0.549467 0.079085 0.124173 0.034 Uiso 1 1 calc R U . . .
H24B H 0.538863 0.119399 0.271977 0.034 Uiso 1 1 calc R U . . .
C25 C 0.7263(3) 0.25034(19) 0.2654(2) 0.0268(5) Uani 1 1 d . . . . .
H25A H 0.813111 0.205074 0.296045 0.032 Uiso 1 1 calc R U . . .
H25B H 0.745741 0.276996 0.193805 0.032 Uiso 1 1 calc R U . . .
C26 C 0.2408(2) 0.12277(17) 0.09502(17) 0.0164(4) Uani 1 1 d . . . . .
N3 N 1.3784(3) 0.70438(19) 0.3786(2) 0.0354(5) Uani 1 1 d . . . . .
C31 C 1.3629(3) 0.7076(2) 0.2729(2) 0.0303(5) Uani 1 1 d . . . . .
C32 C 1.3394(4) 0.7115(3) 0.1359(3) 0.0567(9) Uani 1 1 d . . . . .
H32A H 1.235990 0.650112 0.069063 0.085 Uiso 1 1 calc R U . . .
H32B H 1.432283 0.687054 0.110355 0.085 Uiso 1 1 calc R U . . .
H32C H 1.334433 0.799729 0.138536 0.085 Uiso 1 1 calc R U . . .

loop_
_atom_site_aniso_label
_atom_site_aniso_U_11
_atom_site_aniso_U_22
_atom_site_aniso_U_33
_atom_site_aniso_U_23
_atom_site_aniso_U_13
_atom_site_aniso_U_12
Zn1 0.01214(16) 0.01294(15) 0.01080(14) 0.00463(11) 0.00407(11) 0.00228(11)
O1 0.0175(7) 0.0150(6) 0.0129(5) 0.0070(5) 0.0070(5) 0.0063(5)
O2 0.0149(7) 0.0146(7) 0.0514(9) 0.0019(6) 0.0046(7) 0.0016(6)
O11 0.0319(8) 0.0240(7) 0.0143(6) 0.0082(5) 0.0121(6) 0.0120(6)
N1 0.0110(7) 0.0129(7) 0.0127(6) 0.0050(5) 0.0037(6) 0.0026(6)
N2 0.0151(8) 0.0158(7) 0.0125(7) 0.0056(6) 0.0031(6) 0.0013(6)
N22 0.0121(8) 0.0148(8) 0.0250(8) 0.0045(7) 0.0028(7) 0.0009(7)
C10 0.0119(8) 0.0130(8) 0.0171(8) 0.0068(7) 0.0044(7) 0.0022(7)
C11 0.0178(9) 0.0161(8) 0.0191(8) 0.0079(7) 0.0082(7) 0.0043(7)
C12 0.0253(11) 0.0181(9) 0.0241(9) 0.0078(7) 0.0129(8) 0.0074(8)
C13 0.0291(12) 0.0168(9) 0.0331(10) 0.0099(8) 0.0132(9) 0.0116(8)
C14 0.0257(11) 0.0211(9) 0.0283(10) 0.0151(8) 0.0079(9) 0.0107(8)
C15 0.0161(9) 0.0170(9) 0.0203(8) 0.0098(7) 0.0046(7) 0.0050(7)
C16 0.0275(11) 0.0235(10) 0.0196(9) 0.0144(8) 0.0067(8) 0.0100(8)
C17 0.0231(10) 0.0234(9) 0.0147(8) 0.0109(7) 0.0073(7) 0.0078(8)
C18 0.0130(9) 0.0141(8) 0.0145(7) 0.0064(6) 0.0035(7) 0.0024(7)
C19 0.0138(9) 0.0149(8) 0.0128(7) 0.0050(6) 0.0047(7) 0.0015(7)
C21 0.0115(9) 0.0143(9) 0.0369(11) 0.0011(8) 0.0027(8) 0.0026(7)
C22 0.0126(10) 0.0171(9) 0.0377(11) -0.0027(8) 0.0063(9) 0.0024(8)
C23 0.0123(9) 0.0178(9) 0.0142(8) 0.0057(7) 0.0034(7) 0.0003(7)
C24 0.0159(10) 0.0146(9) 0.0392(11) -0.0029(8) 0.0029(9) 0.0029(8)
C25 0.0134(10) 0.0198(10) 0.0330(11) -0.0030(8) 0.0030(8) 0.0043(8)
C26 0.0125(9) 0.0176(9) 0.0140(8) 0.0041(7) 0.0012(7) 0.0004(7)
N3 0.0328(12) 0.0347(11) 0.0353(10) 0.0119(8) 0.0108(9) 0.0036(9)
C31 0.0222(11) 0.0293(11) 0.0326(11) 0.0070(9) 0.0079(9) 0.0004(9)
C32 0.0409(17) 0.085(2) 0.0338(13) 0.0210(14) 0.0082(12) -0.0043(16)

loop_
_atom_type_symbol
_atom_type_description
_atom_type_scat_dispersion_real
_atom_type_scat_dispersion_imag
_atom_type_scat_source
C C 0.0033 0.0016 'International Tables Vol C Tables 4.2.6.8 and 6.1.1.4'
H H 0.0000 0.0000 'International Tables Vol C Tables 4.2.6.8 and 6.1.1.4'
N N 0.0061 0.0033 'International Tables Vol C Tables 4.2.6.8 and 6.1.1.4'
O O 0.0106 0.0060 'International Tables Vol C Tables 4.2.6.8 and 6.1.1.4'
Zn Zn 0.2839 1.4301 'International Tables Vol C Tables 4.2.6.8 and 6.1.1.4'

loop_
_geom_angle_atom_site_label_1
_geom_angle_atom_site_label_2
_geom_angle_atom_site_label_3
_geom_angle
_geom_angle_site_symmetry_1
_geom_angle_site_symmetry_3
_geom_angle_publ_flag
O1 Zn1 O1 180.0 . 2_766 ?
O1 Zn1 N1 78.24(5) 2_766 2_766 ?
O1 Zn1 N1 101.76(5) 2_766 . ?
O1 Zn1 N1 101.76(5) . 2_766 ?
O1 Zn1 N1 78.24(5) . . ?
O1 Zn1 N2 87.72(5) . 2_766 ?
O1 Zn1 N2 92.28(5) . . ?
O1 Zn1 N2 87.72(5) 2_766 . ?
O1 Zn1 N2 92.28(5) 2_766 2_766 ?
N1 Zn1 N1 180.0 2_766 . ?
N2 Zn1 N1 91.65(5) . . ?
N2 Zn1 N1 91.64(5) 2_766 2_766 ?
N2 Zn1 N1 88.36(5) . 2_766 ?
N2 Zn1 N1 88.36(5) 2_766 . ?
N2 Zn1 N2 180.0 2_766 . ?
C19 O1 Zn1 117.64(11) . . ?
C10 N1 Zn1 132.35(11) . . ?
C18 N1 Zn1 109.16(11) . . ?
C18 N1 C10 118.34(15) . . ?
Zn1 N2 H2 98.4(17) . . ?
C21 N2 Zn1 116.43(11) . . ?
C21 N2 H2 108.4(18) . . ?
C21 N2 C25 110.22(15) . . ?
C25 N2 Zn1 115.23(12) . . ?
C25 N2 H2 106.8(16) . . ?
H22A N22 H22B 121(3) . . ?
C26 N22 H22A 122.4(18) . . ?
C26 N22 H22B 116.9(18) . . ?
N1 C10 C11 119.76(16) . . ?
N1 C10 C15 121.13(15) . . ?
C11 C10 C15 119.10(17) . . ?
C10 C11 H11 120.1 . . ?
C12 C11 C10 119.77(17) . . ?
C12 C11 H11 120.1 . . ?
C11 C12 H12 119.4 . . ?
C11 C12 C13 121.28(18) . . ?
C13 C12 H12 119.4 . . ?
C12 C13 H13 120.1 . . ?
C14 C13 C12 119.89(19) . . ?
C14 C13 H13 120.1 . . ?
C13 C14 H14 119.7 . . ?
C13 C14 C15 120.50(18) . . ?
C15 C14 H14 119.7 . . ?
C14 C15 C10 119.46(17) . . ?
C14 C15 C16 122.39(17) . . ?
C16 C15 C10 118.15(17) . . ?
C15 C16 H16 120.0 . . ?
C17 C16 C15 119.99(18) . . ?
C17 C16 H16 120.0 . . ?
C16 C17 H17 120.7 . . ?
C16 C17 C18 118.63(17) . . ?
C18 C17 H17 120.7 . . ?
N1 C18 C17 123.76(17) . . ?
N1 C18 C19 116.65(15) . . ?
C17 C18 C19 119.59(15) . . ?
O1 C19 C18 117.46(14) . . ?
O11 C19 O1 124.91(17) . . ?
O11 C19 C18 117.64(16) . . ?
N2 C21 H21A 108.9 . . ?
N2 C21 H21B 108.9 . . ?
N2 C21 C22 113.52(16) . . ?
H21A C21 H21B 107.7 . . ?
C22 C21 H21A 108.9 . . ?
C22 C21 H21B 108.9 . . ?
C21 C22 H22C 109.5 . . ?
C21 C22 H22D 109.5 . . ?
C21 C22 C23 110.80(16) . . ?
H22C C22 H22D 108.1 . . ?
C23 C22 H22C 109.5 . . ?
C23 C22 H22D 109.5 . . ?
C22 C23 H23 107.5 . . ?
C22 C23 C26 114.05(15) . . ?
C24 C23 C22 109.28(16) . . ?
C24 C23 H23 107.5 . . ?
C24 C23 C26 110.88(15) . . ?
C26 C23 H23 107.5 . . ?
C23 C24 H24A 109.4 . . ?
C23 C24 H24B 109.4 . . ?
C23 C24 C25 111.15(16) . . ?
H24A C24 H24B 108.0 . . ?
C25 C24 H24A 109.4 . . ?
C25 C24 H24B 109.4 . . ?
N2 C25 C24 113.10(16) . . ?
N2 C25 H25A 109.0 . . ?
N2 C25 H25B 109.0 . . ?
C24 C25 H25A 109.0 . . ?
C24 C25 H25B 109.0 . . ?
H25A C25 H25B 107.8 . . ?
O2 C26 N22 122.66(17) . . ?
O2 C26 C23 119.98(17) . . ?
N22 C26 C23 117.34(16) . . ?
N3 C31 C32 178.9(3) . . ?
C31 C32 H32A 109.5 . . ?
C31 C32 H32B 109.5 . . ?
C31 C32 H32C 109.5 . . ?
H32A C32 H32B 109.5 . . ?
H32A C32 H32C 109.5 . . ?
H32B C32 H32C 109.5 . . ?

loop_
_geom_bond_atom_site_label_1
_geom_bond_atom_site_label_2
_geom_bond_distance
_geom_bond_site_symmetry_2
_geom_bond_publ_flag
Zn1 O1 2.0331(11) . ?
Zn1 O1 2.0331(11) 2_766 ?
Zn1 N1 2.2422(15) 2_766 ?
Zn1 N1 2.2422(15) . ?
Zn1 N2 2.2186(15) . ?
Zn1 N2 2.2186(15) 2_766 ?
O1 C19 1.269(2) . ?
O2 C26 1.237(2) . ?
O11 C19 1.241(2) . ?
N1 C10 1.377(2) . ?
N1 C18 1.328(2) . ?
N2 H2 0.85(3) . ?
N2 C21 1.465(3) . ?
N2 C25 1.476(2) . ?
N22 H22A 0.82(3) . ?
N22 H22B 0.84(3) . ?
N22 C26 1.324(3) . ?
C10 C11 1.418(2) . ?
C10 C15 1.419(2) . ?
C11 H11 0.9300 . ?
C11 C12 1.368(3) . ?
C12 H12 0.9300 . ?
C12 C13 1.414(3) . ?
C13 H13 0.9300 . ?
C13 C14 1.365(3) . ?
C14 H14 0.9300 . ?
C14 C15 1.415(3) . ?
C15 C16 1.416(3) . ?
C16 H16 0.9300 . ?
C16 C17 1.358(3) . ?
C17 H17 0.9300 . ?
C17 C18 1.410(2) . ?
C18 C19 1.521(3) . ?
C21 H21A 0.9700 . ?
C21 H21B 0.9700 . ?
C21 C22 1.530(3) . ?
C22 H22C 0.9700 . ?
C22 H22D 0.9700 . ?
C22 C23 1.531(2) . ?
C23 H23 0.9800 . ?
C23 C24 1.516(3) . ?
C23 C26 1.531(2) . ?
C24 H24A 0.9700 . ?
C24 H24B 0.9700 . ?
C24 C25 1.525(3) . ?
C25 H25A 0.9700 . ?
C25 H25B 0.9700 . ?
N3 C31 1.135(3) . ?
C31 C32 1.463(3) . ?
C32 H32A 0.9600 . ?
C32 H32B 0.9600 . ?
C32 H32C 0.9600 . ?

loop_
_geom_hbond_atom_site_label_D
_geom_hbond_atom_site_label_H
_geom_hbond_atom_site_label_A
_geom_hbond_distance_DH
_geom_hbond_distance_HA
_geom_hbond_distance_DA
_geom_hbond_angle_DHA
_geom_hbond_site_symmetry_A
_geom_hbond_publ_flag
N22 H22A O11 0.82(3) 2.12(3) 2.912(2) 162(3) 1_455 yes
N22 H22B O2 0.84(3) 2.08(3) 2.916(2) 174(3) 2 yes

loop_
_geom_torsion_atom_site_label_1
_geom_torsion_atom_site_label_2
_geom_torsion_atom_site_label_3
_geom_torsion_atom_site_label_4
_geom_torsion
_geom_torsion_site_symmetry_1
_geom_torsion_site_symmetry_2
_geom_torsion_site_symmetry_3
_geom_torsion_site_symmetry_4
_geom_torsion_publ_flag
Zn1 O1 C19 O11 -171.56(14) . . . . ?
Zn1 O1 C19 C18 8.3(2) . . . . ?
Zn1 N1 C10 C11 5.8(2) . . . . ?
Zn1 N1 C10 C15 -175.35(12) . . . . ?
Zn1 N1 C18 C17 175.59(14) . . . . ?
Zn1 N1 C18 C19 -5.17(18) . . . . ?
Zn1 N2 C21 C22 -171.34(13) . . . . ?
Zn1 N2 C25 C24 170.59(14) . . . . ?
N1 C10 C11 C12 178.44(17) . . . . ?
N1 C10 C15 C14 -178.85(17) . . . . ?
N1 C10 C15 C16 0.7(3) . . . . ?
N1 C18 C19 O1 -1.4(2) . . . . ?
N1 C18 C19 O11 178.46(15) . . . . ?
N2 C21 C22 C23 -55.6(2) . . . . ?
C10 N1 C18 C17 -0.4(3) . . . . ?
C10 N1 C18 C19 178.83(14) . . . . ?
C10 C11 C12 C13 0.6(3) . . . . ?
C10 C15 C16 C17 -0.1(3) . . . . ?
C11 C10 C15 C14 0.0(3) . . . . ?
C11 C10 C15 C16 179.56(16) . . . . ?
C11 C12 C13 C14 -0.3(3) . . . . ?
C12 C13 C14 C15 -0.2(3) . . . . ?
C13 C14 C15 C10 0.3(3) . . . . ?
C13 C14 C15 C16 -179.23(19) . . . . ?
C14 C15 C16 C17 179.45(19) . . . . ?
C15 C10 C11 C12 -0.4(3) . . . . ?
C15 C16 C17 C18 -0.7(3) . . . . ?
C16 C17 C18 N1 1.0(3) . . . . ?
C16 C17 C18 C19 -178.20(17) . . . . ?
C17 C18 C19 O1 177.84(16) . . . . ?
C17 C18 C19 O11 -2.3(3) . . . . ?
C18 N1 C10 C11 -179.30(15) . . . . ?
C18 N1 C10 C15 -0.5(2) . . . . ?
C21 N2 C25 C24 -55.1(2) . . . . ?
C21 C22 C23 C24 54.0(2) . . . . ?
C21 C22 C23 C26 178.68(17) . . . . ?
C22 C23 C24 C25 -54.5(2) . . . . ?
C22 C23 C26 O2 -142.45(19) . . . . ?
C22 C23 C26 N22 38.8(2) . . . . ?
C23 C24 C25 N2 56.4(2) . . . . ?
C24 C23 C26 O2 -18.6(2) . . . . ?
C24 C23 C26 N22 162.70(17) . . . . ?
C25 N2 C21 C22 55.0(2) . . . . ?
C26 C23 C24 C25 178.93(16) . . . . ?
